data_7055509
loop_
_publ_author_name
'Klap\"otke, Thomas M.'
'Penger, Alexander'
'Pfl\"uger, Carolin'
'Stierstorfer, J\"org'

_publ_section_title
;
 Melt-cast materials: combining the advantages of highly nitrated azoles
 and open-chain nitramines
;
_journal_issue 7
_journal_name_full 'New J. Chem.'
_journal_page_first 6059
_journal_paper_doi 10.1039/C6NJ00202A
_journal_volume 40
_journal_year 2016
_chemical_formula_moiety 'C8 H7 N9 O8'
_chemical_formula_sum 'C8 H7 N9 O8'
_chemical_formula_weight 357.197
_chemical_name_systematic 1-(3,4,4'-Trinitro-1,3'-bipyrazol-2'-yl)-2-nitrazapropane
_space_group_IT_number 2
_symmetry_cell_setting triclinic
_symmetry_Int_Tables_number 2
_symmetry_space_group_name_Hall '-P 1'
_symmetry_space_group_name_H-M 'P -1'
_atom_sites_solution_hydrogens geom
_atom_sites_solution_primary direct
_atom_sites_solution_secondary difmap
_audit_creation_date
;
'Fri Mar 04 13:38:26 2011'
;
_audit_creation_method SHELXL-97
_audit_update_record
;
2016-04-15 deposited with the CCDC.
2016-04-25 downloaded from the CCDC.
;
_cell_angle_alpha 113.277(9)
_cell_angle_beta 106.073(9)
_cell_angle_gamma 92.266(8)
_cell_formula_units_Z 2
_cell_length_a 8.5617(9)
_cell_length_b 9.3986(9)
_cell_length_c 9.7876(10)
_cell_measurement_reflns_used 1305
_cell_measurement_temperature 173(2)
_cell_measurement_theta_max 33.6791
_cell_measurement_theta_min 4.3459
_cell_volume 685.23(14)
_computing_cell_refinement
;
CrysAlisPro, Oxford Diffraction Ltd.,
Version 1.171.33.41 (release 06-05-2009 CrysAlis171 .NET)
(compiled May  6 2009,17:20:42)
;
_computing_data_collection
;
CrysAlisPro, Oxford Diffraction Ltd.,
Version 1.171.33.41 (release 06-05-2009 CrysAlis171 .NET)
(compiled May  6 2009,17:20:42)
;
_computing_data_reduction
;
CrysAlisPro, Oxford Diffraction Ltd.,
Version 1.171.33.41 (release 06-05-2009 CrysAlis171 .NET)
(compiled May  6 2009,17:20:42)
;
_computing_molecular_graphics
;
Diamond Version 3.2k (K. Brandenburg, Crystal Impact GbR, Berlin, 2014).
;
_computing_publication_material
;
Diamond Version 3.2k (K. Brandenburg, Crystal Impact GbR, Berlin, 2014).
;
_computing_structure_refinement 'SHELXL-97 (Sheldrick, 1997)'
_computing_structure_solution SIR-92
_diffrn_ambient_temperature 173(2)
_diffrn_detector_area_resol_mean 15.9809
_diffrn_measured_fraction_theta_full 0.989
_diffrn_measured_fraction_theta_max 0.989
_diffrn_measurement_details
;
  1 omega   -1.00  103.00   1.0000   18.0000
omega____ theta____ kappa____ phi______ frames
    -       32.0000   79.0000    0.0000 104

  2 omega   -1.00  103.00   1.0000   18.0000
omega____ theta____ kappa____ phi______ frames
    -       32.0000   79.0000  120.0000 104

  3 omega  -65.00   39.00   1.0000   18.0000
omega____ theta____ kappa____ phi______ frames
    -      -32.0000   80.0000  250.0000 104

;
_diffrn_measurement_device 'CCD camera on \k-goniostat'
_diffrn_measurement_device_type KappaCCD
_diffrn_measurement_method omega-scan
_diffrn_orient_matrix_UB_11 -0.0508783649
_diffrn_orient_matrix_UB_12 -0.0271516868
_diffrn_orient_matrix_UB_13 0.0339257805
_diffrn_orient_matrix_UB_21 0.0031421413
_diffrn_orient_matrix_UB_22 -0.0787714722
_diffrn_orient_matrix_UB_23 -0.0479093015
_diffrn_orient_matrix_UB_31 0.0711745840
_diffrn_orient_matrix_UB_32 0.0012848803
_diffrn_orient_matrix_UB_33 0.0590658296
_diffrn_radiation_collimation 0.5
_diffrn_radiation_monochromator graphite
_diffrn_radiation_source 'fine-focus sealed tube'
_diffrn_radiation_type 'Mo K\a'
_diffrn_radiation_wavelength 0.71073
_diffrn_reflns_av_R_equivalents 0.0190
_diffrn_reflns_av_sigmaI/netI 0.0719
_diffrn_reflns_limit_h_max 10
_diffrn_reflns_limit_h_min -10
_diffrn_reflns_limit_k_max 11
_diffrn_reflns_limit_k_min -5
_diffrn_reflns_limit_l_max 11
_diffrn_reflns_limit_l_min -12
_diffrn_reflns_number 3705
_diffrn_reflns_theta_full 26.37
_diffrn_reflns_theta_max 26.37
_diffrn_reflns_theta_min 4.35
_diffrn_source_current 40
_diffrn_source_type 'Spellman generator'
_diffrn_source_voltage 50
_exptl_absorpt_coefficient_mu 0.155
_exptl_absorpt_correction_T_max 1.00000
_exptl_absorpt_correction_T_min 0.90396
_exptl_absorpt_correction_type multi-scan
_exptl_absorpt_process_details
;
CrysAlisPro, Oxford Diffraction Ltd.,
Version 1.171.33.41 (release 06-05-2009 CrysAlis171 .NET)
(compiled May  6 2009,17:20:42)
Empirical absorption correction using spherical harmonics,
 implemented in SCALE3 ABSPACK scaling algorithm.
;
_exptl_crystal_colour colorless
_exptl_crystal_density_diffrn 1.731
_exptl_crystal_density_method 'not measured'
_exptl_crystal_description block
_exptl_crystal_F_000 364
_exptl_crystal_size_max 0.25
_exptl_crystal_size_mid 0.2
_exptl_crystal_size_min 0.15
_refine_diff_density_max 0.198
_refine_diff_density_min -0.175
_refine_diff_density_rms 0.042
_refine_ls_extinction_method none
_refine_ls_goodness_of_fit_ref 0.822
_refine_ls_hydrogen_treatment mixed
_refine_ls_matrix_type full
_refine_ls_number_parameters 254
_refine_ls_number_reflns 2777
_refine_ls_number_restraints 0
_refine_ls_restrained_S_all 0.822
_refine_ls_R_factor_all 0.0680
_refine_ls_R_factor_gt 0.0356
_refine_ls_shift/su_max 0.000
_refine_ls_shift/su_mean 0.000
_refine_ls_structure_factor_coef Fsqd
_refine_ls_weighting_details 'calc w=1/[\s^2^(Fo^2^)+(0.0272P)^2^+0.0000P] where P=(Fo^2^+2Fc^2^)/3'
_refine_ls_weighting_scheme calc
_refine_ls_wR_factor_gt 0.0640
_refine_ls_wR_factor_ref 0.0696
_reflns_number_gt 1700
_reflns_number_total 2777
_reflns_threshold_expression >2\s(I)
_cod_data_source_file c6nj00202a2.cif
_cod_data_source_block gx141
_cod_depositor_comments 'Adding full bibliography for 7055507--7055518.cif.'
_cod_original_cell_volume 685.23(12)
_cod_database_code 7055509

loop_
_symmetry_equiv_pos_as_xyz
'x, y, z'
'-x, -y, -z'

loop_
_atom_site_label
_atom_site_type_symbol
_atom_site_fract_x
_atom_site_fract_y
_atom_site_fract_z
_atom_site_U_iso_or_equiv
_atom_site_adp_type
_atom_site_occupancy
_atom_site_symmetry_multiplicity
_atom_site_calc_flag
O4 O -0.00196(16) 0.13947(16) 0.63844(16) 0.0366(4) Uani 1 1 d
O6 O 0.13891(16) 0.62468(16) 0.57076(17) 0.0367(4) Uani 1 1 d
O3 O 0.00720(16) -0.02072(18) 0.75004(17) 0.0425(4) Uani 1 1 d
O2 O 0.58443(18) 0.47192(16) 0.85380(17) 0.0400(4) Uani 1 1 d
O7 O 0.24118(17) 0.21227(17) 0.14074(15) 0.0412(4) Uani 1 1 d
O1 O 0.7958(2) 0.55922(17) 1.06774(17) 0.0483(4) Uani 1 1 d
O8 O 0.50067(17) 0.30104(16) 0.27368(16) 0.0375(4) Uani 1 1 d
O5 O 0.20693(18) 0.54742(16) 0.35762(17) 0.0428(4) Uani 1 1 d
N7 N 0.19215(19) 0.53288(18) 0.4718(2) 0.0284(4) Uani 1 1 d
N5 N 0.0724(2) 0.06486(19) 0.70697(19) 0.0292(4) Uani 1 1 d
N1 N 0.50034(18) 0.13280(17) 0.75074(17) 0.0228(4) Uani 1 1 d
N6 N 0.31074(18) 0.22996(17) 0.59108(17) 0.0228(4) Uani 1 1 d
N2 N 0.50711(19) 0.05158(18) 0.84069(18) 0.0277(4) Uani 1 1 d
N8 N 0.3569(2) 0.26528(18) 0.26177(19) 0.0271(4) Uani 1 1 d
N4 N 0.7085(2) 0.4561(2) 0.9411(2) 0.0326(4) Uani 1 1 d
N9 N 0.36595(18) 0.18261(17) 0.46280(17) 0.0237(4) Uani 1 1 d
N3 N 0.75608(19) 0.31294(18) 0.89497(18) 0.0288(4) Uani 1 1 d
C6 C 0.2439(2) 0.3967(2) 0.4923(2) 0.0220(4) Uani 1 1 d
C8 C 0.3457(2) 0.1504(2) 0.6887(2) 0.0209(4) Uani 1 1 d
C7 C 0.2473(2) 0.0784(2) 0.7399(2) 0.0229(4) Uani 1 1 d
C2 C 0.6581(2) 0.1944(2) 0.7454(2) 0.0250(4) Uani 1 1 d
C4 C 0.2385(2) 0.3587(2) 0.6119(2) 0.0253(4) Uani 1 1 d
C5 C 0.3233(2) 0.2854(2) 0.4050(2) 0.0218(4) Uani 1 1 d
C3 C 0.3522(2) 0.0194(2) 0.8336(2) 0.0276(5) Uani 1 1 d
C1 C 0.8812(3) 0.2815(4) 1.0105(3) 0.0433(6) Uani 1 1 d
H2A H 0.715(2) 0.104(2) 0.718(2) 0.035(6) Uiso 1 1 d
H3A H 0.325(2) -0.037(2) 0.889(2) 0.032(5) Uiso 1 1 d
H2B H 0.635(2) 0.236(2) 0.666(2) 0.033(5) Uiso 1 1 d
H4A H 0.199(2) 0.405(2) 0.699(2) 0.038(6) Uiso 1 1 d
H1A H 0.885(3) 0.167(3) 0.960(3) 0.065(8) Uiso 1 1 d
H1C H 0.844(3) 0.294(2) 1.091(3) 0.044(7) Uiso 1 1 d
H1B H 0.980(4) 0.349(3) 1.041(3) 0.093(10) Uiso 1 1 d

loop_
_atom_site_aniso_label
_atom_site_aniso_U_11
_atom_site_aniso_U_22
_atom_site_aniso_U_33
_atom_site_aniso_U_23
_atom_site_aniso_U_13
_atom_site_aniso_U_12
O4 0.0256(8) 0.0421(9) 0.0430(9) 0.0208(8) 0.0077(7) 0.0095(7)
O6 0.0352(9) 0.0314(8) 0.0460(9) 0.0151(8) 0.0174(7) 0.0147(7)
O3 0.0308(8) 0.0522(9) 0.0548(10) 0.0301(9) 0.0187(8) -0.0005(7)
O2 0.0430(9) 0.0339(8) 0.0462(9) 0.0194(8) 0.0146(8) 0.0124(7)
O7 0.0354(9) 0.0580(10) 0.0263(8) 0.0188(8) 0.0029(7) 0.0075(8)
O1 0.0677(11) 0.0336(9) 0.0300(8) 0.0025(8) 0.0140(8) -0.0087(8)
O8 0.0335(9) 0.0417(9) 0.0451(9) 0.0214(8) 0.0198(7) 0.0056(7)
O5 0.0568(10) 0.0420(9) 0.0482(10) 0.0325(8) 0.0234(8) 0.0170(8)
N7 0.0238(9) 0.0275(9) 0.0349(10) 0.0146(9) 0.0088(8) 0.0057(8)
N5 0.0267(10) 0.0296(9) 0.0281(9) 0.0083(8) 0.0102(8) 0.0033(8)
N1 0.0222(9) 0.0241(8) 0.0252(9) 0.0126(8) 0.0085(7) 0.0066(7)
N6 0.0253(9) 0.0242(8) 0.0205(8) 0.0100(7) 0.0086(7) 0.0064(7)
N2 0.0296(10) 0.0298(9) 0.0304(9) 0.0174(8) 0.0119(8) 0.0084(8)
N8 0.0282(10) 0.0271(9) 0.0316(10) 0.0165(9) 0.0111(8) 0.0089(8)
N4 0.0417(12) 0.0296(10) 0.0276(10) 0.0108(9) 0.0152(9) -0.0003(9)
N9 0.0240(9) 0.0258(9) 0.0223(8) 0.0097(8) 0.0096(7) 0.0051(7)
N3 0.0280(9) 0.0252(9) 0.0274(9) 0.0077(8) 0.0055(8) 0.0041(8)
C6 0.0200(10) 0.0221(10) 0.0266(10) 0.0127(9) 0.0073(8) 0.0066(8)
C8 0.0221(10) 0.0192(10) 0.0212(10) 0.0077(9) 0.0073(8) 0.0060(8)
C7 0.0195(10) 0.0252(10) 0.0247(10) 0.0099(9) 0.0090(8) 0.0048(9)
C2 0.0229(11) 0.0268(11) 0.0255(11) 0.0104(10) 0.0088(9) 0.0034(9)
C4 0.0212(11) 0.0265(11) 0.0300(11) 0.0128(10) 0.0090(9) 0.0086(9)
C5 0.0199(10) 0.0238(10) 0.0201(10) 0.0100(9) 0.0030(8) 0.0026(8)
C3 0.0323(12) 0.0280(11) 0.0305(11) 0.0164(10) 0.0156(10) 0.0059(10)
C1 0.0378(15) 0.0485(17) 0.0371(14) 0.0204(14) -0.0007(12) 0.0018(13)

loop_
_atom_type_symbol
_atom_type_description
_atom_type_scat_dispersion_real
_atom_type_scat_dispersion_imag
_atom_type_scat_source
C C 0.0033 0.0016 'International Tables Vol C Tables 4.2.6.8 and 6.1.1.4'
H H 0.0000 0.0000 'International Tables Vol C Tables 4.2.6.8 and 6.1.1.4'
N N 0.0061 0.0033 'International Tables Vol C Tables 4.2.6.8 and 6.1.1.4'
O O 0.0106 0.0060 'International Tables Vol C Tables 4.2.6.8 and 6.1.1.4'

loop_
_geom_angle_atom_site_label_1
_geom_angle_atom_site_label_2
_geom_angle_atom_site_label_3
_geom_angle
O5 N7 O6 125.65(16)
O5 N7 C6 116.62(16)
O6 N7 C6 117.73(16)
O3 N5 O4 124.59(16)
O3 N5 C7 116.97(16)
O4 N5 C7 118.43(16)
C8 N1 N2 111.98(14)
C8 N1 C2 130.79(16)
N2 N1 C2 117.09(15)
C4 N6 N9 112.95(15)
C4 N6 C8 128.24(15)
N9 N6 C8 118.61(14)
C3 N2 N1 104.82(15)
O7 N8 O8 125.87(16)
O7 N8 C5 117.46(15)
O8 N8 C5 116.66(16)
O2 N4 O1 125.72(18)
O2 N4 N3 117.65(17)
O1 N4 N3 116.63(17)
C5 N9 N6 103.05(15)
N4 N3 C2 116.77(16)
N4 N3 C1 118.29(18)
C2 N3 C1 123.86(19)
C4 C6 C5 105.73(15)
C4 C6 N7 126.03(17)
C5 C6 N7 127.99(16)
N1 C8 C7 106.30(15)
N1 C8 N6 121.31(15)
C7 C8 N6 132.39(16)
C8 C7 C3 106.07(17)
C8 C7 N5 128.23(17)
C3 C7 N5 125.70(17)
N3 C2 N1 111.65(15)
N3 C2 H2A 108.6(11)
N1 C2 H2A 104.7(10)
N3 C2 H2B 110.9(11)
N1 C2 H2B 108.4(11)
H2A C2 H2B 112.5(15)
N6 C4 C6 105.73(17)
N6 C4 H4A 120.8(11)
C6 C4 H4A 133.4(11)
N9 C5 C6 112.53(16)
N9 C5 N8 117.72(16)
C6 C5 N8 129.69(16)
N2 C3 C7 110.83(17)
N2 C3 H3A 120.8(11)
C7 C3 H3A 128.4(11)
N3 C1 H1A 105.9(14)
N3 C1 H1C 108.1(14)
H1A C1 H1C 105.5(19)
N3 C1 H1B 108.8(17)
H1A C1 H1B 116(2)
H1C C1 H1B 113(2)

loop_
_geom_bond_atom_site_label_1
_geom_bond_atom_site_label_2
_geom_bond_distance
O4 N5 1.2317(19)
O6 N7 1.2270(19)
O3 N5 1.2241(19)
O2 N4 1.221(2)
O7 N8 1.2158(18)
O1 N4 1.230(2)
O8 N8 1.2239(19)
O5 N7 1.2170(19)
N7 C6 1.440(2)
N5 C7 1.431(2)
N1 C8 1.342(2)
N1 N2 1.367(2)
N1 C2 1.471(2)
N6 C4 1.350(2)
N6 N9 1.3789(19)
N6 C8 1.409(2)
N2 C3 1.325(2)
N8 C5 1.451(2)
N4 N3 1.359(2)
N9 C5 1.316(2)
N3 C2 1.430(2)
N3 C1 1.460(3)
C6 C4 1.364(3)
C6 C5 1.399(2)
C8 C7 1.370(2)
C7 C3 1.393(3)
C2 H2A 0.975(19)
C2 H2B 0.978(19)
C4 H4A 0.957(19)
C3 H3A 0.958(18)
C1 H1A 1.00(3)
C1 H1C 0.90(2)
C1 H1B 0.93(3)

loop_
_geom_torsion_atom_site_label_1
_geom_torsion_atom_site_label_2
_geom_torsion_atom_site_label_3
_geom_torsion_atom_site_label_4
_geom_torsion
C8 N1 N2 C3 -0.2(2)
C2 N1 N2 C3 175.90(16)
C4 N6 N9 C5 -0.74(19)
C8 N6 N9 C5 -175.97(15)
O2 N4 N3 C2 1.6(2)
O1 N4 N3 C2 -177.93(15)
O2 N4 N3 C1 -167.02(19)
O1 N4 N3 C1 13.5(3)
O5 N7 C6 C4 179.73(17)
O6 N7 C6 C4 0.5(3)
O5 N7 C6 C5 6.3(3)
O6 N7 C6 C5 -172.94(17)
N2 N1 C8 C7 0.1(2)
C2 N1 C8 C7 -175.35(17)
N2 N1 C8 N6 -179.59(15)
C2 N1 C8 N6 5.0(3)
C4 N6 C8 N1 -121.1(2)
N9 N6 C8 N1 53.3(2)
C4 N6 C8 C7 59.3(3)
N9 N6 C8 C7 -126.3(2)
N1 C8 C7 C3 0.1(2)
N6 C8 C7 C3 179.71(19)
N1 C8 C7 N5 179.80(17)
N6 C8 C7 N5 -0.6(3)
O3 N5 C7 C8 171.59(17)
O4 N5 C7 C8 -8.6(3)
O3 N5 C7 C3 -8.8(3)
O4 N5 C7 C3 171.04(18)
N4 N3 C2 N1 -74.6(2)
C1 N3 C2 N1 93.3(2)
C8 N1 C2 N3 109.5(2)
N2 N1 C2 N3 -65.8(2)
N9 N6 C4 C6 0.8(2)
C8 N6 C4 C6 175.51(16)
C5 C6 C4 N6 -0.6(2)
N7 C6 C4 N6 -175.17(16)
N6 N9 C5 C6 0.34(19)
N6 N9 C5 N8 -177.21(15)
C4 C6 C5 N9 0.1(2)
N7 C6 C5 N9 174.59(16)
C4 C6 C5 N8 177.32(18)
N7 C6 C5 N8 -8.2(3)
O7 N8 C5 N9 104.0(2)
O8 N8 C5 N9 -74.8(2)
O7 N8 C5 C6 -73.0(3)
O8 N8 C5 C6 108.2(2)
N1 N2 C3 C7 0.3(2)
C8 C7 C3 N2 -0.2(2)
N5 C7 C3 N2 -179.95(17)
